data_1530531
loop_
_publ_author_name
'Palacio, F.'
'Martinez-Ripoll, M.'
'Esteban-Calderon, C.'
'Andres, M.'
'Garcia-Blanco, S.'

_publ_section_title
;
 Crystal Structure and Magnetic Properties of Linear Chain Potassium
 Aquotetrafluoromanganate(III)
;
_journal_name_full 'Journal of Solid State Chemistry'
_journal_page_first 33
_journal_page_last 39
_journal_volume 76
_journal_year 1988
_chemical_formula_sum 'F4 H2 K Mn O'
_chemical_name_systematic 'K Mn F4 (H2 O)'
_space_group_IT_number 15
_symmetry_space_group_name_Hall '-C 2yc'
_symmetry_space_group_name_H-M 'C 1 2/c 1'
_cell_angle_alpha 90
_cell_angle_beta 104.69
_cell_angle_gamma 90
_cell_formula_units_Z 8
_cell_length_a 13.907
_cell_length_b 6.2136
_cell_length_c 10.492
_cell_volume 877.004
_citation_journal_id_ASTM JSSCBI
_cod_data_source_file Palacio_JSSCBI_1988_1648.cif
_cod_data_source_block H2F4K1Mn1O1
_cod_original_formula_sum 'H2 F4 K1 Mn1 O1'
_cod_database_code 1530531

loop_
_symmetry_equiv_pos_as_xyz
x,y,z
-x,y,-z+1/2
-x,-y,-z
x,-y,z-1/2
x+1/2,y+1/2,z
-x+1/2,y+1/2,-z+1/2
-x+1/2,-y+1/2,-z
x+1/2,-y+1/2,z-1/2

loop_
_atom_site_label
_atom_site_type_symbol
_atom_site_fract_x
_atom_site_fract_y
_atom_site_fract_z
_atom_site_occupancy
_atom_site_U_iso_or_equiv
F3 F-1 0.0649 0.0349 0.1817 1 0.0
F2 F-1 0.2501 -0.0317 0.4621 1 0.0
O1 O-2 0.2644 0.3249 0.3052 1 0.0
H1 H+1 0.32 0.414 0.314 1 0.0
Mn1 Mn+3 0.25 0.25 0.5 1 0.0
K1 K+1 0.0806 0.7422 0.4425 1 0.0
F4 F-1 0.0681 0.4569 0.1863 1 0.0
F1 F-1 0.1075 0.2539 0.4368 1 0.0
Mn2 Mn+3 0 0.2469 0.25 1 0.0
H2 H+1 0.22 0.394 0.266 1 0.0
